data_2011089
loop_
_publ_author_name
'Medina, Gerardo'
'Gasque, Laura'
'Bern\`es, Sylvain'

_publ_section_title
;Aqua(5,6-dimethyl-1,10-phenanthroline-<i>N</i>,<i>N</i>')(glycolato-<i>O</i>,<i>O</i>')copper(II)
 nitrate
;
_journal_issue 7
_journal_name_full 'Acta Crystallographica Section C'
_journal_page_first 766
_journal_page_last 768
_journal_paper_doi 10.1107/S0108270100004777
_journal_volume 56
_journal_year 2000
_chemical_formula_iupac '[Cu(C2 H3 O3 )(C14 H12 N2 )(H2 O)]NO3 '
_chemical_formula_moiety 'C16 H17 Cu N2 O4 + , NO3 - '
_chemical_formula_sum 'C16 H17 Cu N3 O7'
_chemical_formula_weight 426.87
_chemical_name_systematic
;
Aqua(5,6-dimethyl-1,10-phenanthroline)(glycolato)copper(II) nitrate
;
_space_group_IT_number 2
_symmetry_cell_setting triclinic
_symmetry_space_group_name_Hall '-P 1'
_symmetry_space_group_name_H-M 'P -1'
_audit_creation_method SHELXL-97
_cell_angle_alpha 103.225(8)
_cell_angle_beta 105.450(12)
_cell_angle_gamma 103.760(9)
_cell_formula_units_Z 2
_cell_length_a 7.0373(7)
_cell_length_b 10.0928(11)
_cell_length_c 13.1649(13)
_cell_measurement_reflns_used 35
_cell_measurement_temperature 293(2)
_cell_measurement_theta_max 12.51
_cell_measurement_theta_min 4.57
_cell_volume 831.68(17)
_computing_cell_refinement XSCANS
_computing_data_collection 'XSCANS  (Fait, 1991)'
_computing_data_reduction XSCANS
_computing_molecular_graphics SHELXTL
_computing_publication_material 'SHELXL97 (Sheldrick, 1997)'
_computing_structure_refinement 'SHELXL97 (Sheldrick, 1997)'
_computing_structure_solution 'SHELXTL  (Sheldrick, 1995)'
_diffrn_ambient_temperature 293(2)
_diffrn_measured_fraction_theta_full .985
_diffrn_measured_fraction_theta_max .985
_diffrn_measurement_device_type 'Siemens P4'
_diffrn_measurement_method '2\q/\w scans'
_diffrn_radiation_monochromator graphite
_diffrn_radiation_type MoK\a
_diffrn_radiation_wavelength .71073
_diffrn_reflns_av_R_equivalents .0191
_diffrn_reflns_av_sigmaI/netI .0369
_diffrn_reflns_limit_h_max 9
_diffrn_reflns_limit_h_min -1
_diffrn_reflns_limit_k_max 12
_diffrn_reflns_limit_k_min -12
_diffrn_reflns_limit_l_max 17
_diffrn_reflns_limit_l_min -17
_diffrn_reflns_number 4927
_diffrn_reflns_theta_full 28.00
_diffrn_reflns_theta_max 28.00
_diffrn_reflns_theta_min 2.19
_diffrn_standards_decay_% 7.20
_diffrn_standards_interval_count 97
_diffrn_standards_number 3
_exptl_absorpt_coefficient_mu 1.361
_exptl_absorpt_correction_T_max .762
_exptl_absorpt_correction_T_min .614
_exptl_absorpt_correction_type psi-scan
_exptl_absorpt_process_details '24 psi scans with XSCANS (Fait, 1991)'
_exptl_crystal_colour blue
_exptl_crystal_density_diffrn 1.705
_exptl_crystal_density_method 'not measured'
_exptl_crystal_description needle
_exptl_crystal_F_000 438
_exptl_crystal_size_max .7
_exptl_crystal_size_mid .3
_exptl_crystal_size_min .2
_refine_diff_density_max .378
_refine_diff_density_min -.359
_refine_ls_extinction_coef .0109(14)
_refine_ls_extinction_method 'SHELXL97 (Sheldrick, 1997)'
_refine_ls_goodness_of_fit_ref 1.054
_refine_ls_hydrogen_treatment constr
_refine_ls_matrix_type full
_refine_ls_number_parameters 245
_refine_ls_number_reflns 3969
_refine_ls_number_restraints 0
_refine_ls_restrained_S_all 1.054
_refine_ls_R_factor_all .0429
_refine_ls_R_factor_gt .0339
_refine_ls_shift/su_max .000
_refine_ls_shift/su_mean .000
_refine_ls_structure_factor_coef Fsqd
_refine_ls_weighting_details
;calc w = 1/[\s^2^(Fo^2^)+(0.0419P)^2^+0.3303P] where
  P=(Fo^2^+2Fc^2^)/3
;
_refine_ls_weighting_scheme calc
_refine_ls_wR_factor_ref .0919
_reflns_number_gt 3406
_reflns_number_total 3969
_reflns_threshold_expression I>2\s(I)
_cod_data_source_file da1111.cif
_cod_data_source_block I
_cod_depositor_comments
;
The following automatic conversions were performed:
'_symmetry_cell_setting' value 'Triclinic' changed to 'triclinic'
according to '/home/saulius/struct/CIF-dictionaries/cif_core.dic'
dictionary named 'cif_core.dic' version 2.4.1 from 2010-06-29.

Automatic conversion script
Id: cif_fix_enum 1527 2010-12-29 10:47:43Z saulius 

The following automatic conversions were performed:

'_symmetry_cell_setting' value 'Triclinic' changed to 'triclinic'
according to /home/saulius/struct/CIF-dictionaries/cif_core.dic
dictionary named 'cif_core.dic' version 2.4.1 from 2010-06-29.

Automatic conversion script
Id: cif_fix_values 1715 2011-07-08 13:25:40Z adriana 
;
_cod_original_cell_volume 831.68(15)
_cod_original_sg_symbol_H-M P-1
_cod_database_code 2011089
_cod_database_fobs_code 2011089

loop_
_symmetry_equiv_pos_as_xyz
'x, y, z'
'-x, -y, -z'

loop_
_atom_site_label
_atom_site_fract_x
_atom_site_fract_y
_atom_site_fract_z
_atom_site_U_iso_or_equiv
_atom_site_adp_type
_atom_site_calc_flag
_atom_site_refinement_flags
_atom_site_occupancy
_atom_site_disorder_assembly
_atom_site_disorder_group
_atom_site_type_symbol
Cu1 .00049(4) .18606(2) .306460(18) .03179(10) Uani d . 1 . . Cu
N1 -.0404(3) .36015(18) .26942(13) .0298(4) Uani d . 1 . . N
C2 .0097(4) .4922(2) .33640(18) .0376(5) Uani d . 1 . . C
H2A .0703 .5108 .4123 .045 Uiso calc R 1 . . H
C3 -.0252(4) .6040(2) .2972(2) .0415(5) Uani d . 1 . . C
H3A .0107 .6955 .3464 .050 Uiso calc R 1 . . H
C4 -.1127(4) .5786(2) .18570(19) .0385(5) Uani d . 1 . . C
H4A -.1353 .6533 .1591 .046 Uiso calc R 1 . . H
C5 -.1689(3) .4393(2) .11067(17) .0299(4) Uani d . 1 . . C
C6 -.2596(3) .4025(2) -.00892(17) .0314(4) Uani d . 1 . . C
C7 -.3100(3) .2640(2) -.07512(17) .0323(4) Uani d . 1 . . C
C8 -.2707(3) .1539(2) -.02594(15) .0281(4) Uani d . 1 . . C
C9 -.3182(3) .0088(2) -.08691(16) .0336(4) Uani d . 1 . . C
H9A -.3790 -.0217 -.1637 .040 Uiso calc R 1 . . H
C10 -.2748(4) -.0875(2) -.03289(17) .0349(5) Uani d . 1 . . C
H10A -.3073 -.1835 -.0728 .042 Uiso calc R 1 . . H
C11 -.1814(3) -.0402(2) .08263(16) .0321(4) Uani d . 1 . . C
H11A -.1518 -.1058 .1187 .038 Uiso calc R 1 . . H
N12 -.1340(3) .09543(17) .14184(13) .0278(3) Uani d . 1 . . N
C13 -.1780(3) .1902(2) .08941(15) .0258(4) Uani d . 1 . . C
C14 -.1281(3) .3345(2) .15818(15) .0263(4) Uani d . 1 . . C
C15 -.2911(4) .5220(3) -.0550(2) .0423(5) Uani d . 1 . . C
H15A -.3516 .4846 -.1344 .063 Uiso calc R 1 . . H
H15B -.1594 .5945 -.0346 .063 Uiso calc R 1 . . H
H15C -.3823 .5631 -.0255 .063 Uiso calc R 1 . . H
C16 -.4092(4) .2181(3) -.19971(18) .0485(6) Uani d . 1 . . C
H16A -.4276 .2996 -.2222 .073 Uiso calc R 1 . . H
H16B -.5421 .1460 -.2222 .073 Uiso calc R 1 . . H
H16C -.3211 .1796 -.2339 .073 Uiso calc R 1 . . H
O17 .0560(3) .01614(16) .32853(12) .0427(4) Uani d . 1 . . O
C18 .1748(4) .0287(2) .42474(17) .0359(5) Uani d . 1 . . C
O19 .2113(3) -.07235(19) .45395(14) .0538(5) Uani d . 1 . . O
C20 .2771(4) .1779(2) .50724(18) .0406(5) Uani d . 1 . . C
H20A .2529 .1786 .5765 .049 Uiso calc R 1 . . H
H20B .4260 .2065 .5221 .049 Uiso calc R 1 . . H
O21 .1923(3) .27627(16) .46286(12) .0438(4) Uani d . 1 . . O
H21 .2678 .3578 .5119 .066 Uiso d R 1 . . H
O22 -.2927(3) .13929(19) .35139(14) .0453(4) Uani d . 1 . . O
H22A -.2642 .1166 .4027 .068 Uiso d R 1 . . H
H22B -.3535 .2060 .3584 .068 Uiso d R 1 . . H
N23 .4971(3) .4160(2) .34116(14) .0381(4) Uani d . 1 . . N
O24 .6400(3) .4286(2) .42635(16) .0614(5) Uani d . 1 . . O
O25 .4569(4) .5245(2) .32854(18) .0662(6) Uani d . 1 . . O
O26 .3957(4) .2972(2) .27269(17) .0733(7) Uani d . 1 . . O

loop_
_atom_site_aniso_label
_atom_site_aniso_U_11
_atom_site_aniso_U_22
_atom_site_aniso_U_33
_atom_site_aniso_U_12
_atom_site_aniso_U_13
_atom_site_aniso_U_23
Cu1 .04435(17) .02269(13) .02083(13) .00956(10) .00114(10) .00574(9)
N1 .0354(9) .0249(8) .0247(7) .0082(7) .0058(7) .0061(6)
C2 .0467(13) .0284(10) .0286(10) .0099(9) .0056(9) .0025(8)
C3 .0507(14) .0259(10) .0421(12) .0117(10) .0130(10) .0038(9)
C4 .0460(13) .0271(10) .0451(12) .0136(9) .0154(10) .0144(9)
C5 .0297(10) .0281(9) .0344(10) .0109(8) .0106(8) .0128(8)
C6 .0295(10) .0353(10) .0347(10) .0129(8) .0098(8) .0194(8)
C7 .0300(10) .0380(11) .0286(9) .0094(8) .0059(8) .0164(8)
C8 .0266(10) .0307(10) .0243(8) .0071(8) .0055(7) .0094(7)
C9 .0348(11) .0341(10) .0221(8) .0049(9) .0037(8) .0041(8)
C10 .0407(12) .0256(9) .0302(10) .0068(9) .0075(9) .0025(8)
C11 .0378(11) .0234(9) .0292(9) .0077(8) .0058(8) .0061(7)
N12 .0321(9) .0243(8) .0235(7) .0078(7) .0049(6) .0078(6)
C13 .0261(9) .0242(9) .0243(8) .0059(7) .0058(7) .0074(7)
C14 .0264(9) .0250(9) .0266(9) .0077(7) .0072(7) .0092(7)
C15 .0460(13) .0454(13) .0477(13) .0220(11) .0160(11) .0288(11)
C16 .0588(16) .0474(13) .0294(11) .0083(12) .0018(10) .0182(10)
O17 .0604(11) .0267(7) .0279(7) .0138(7) -.0035(7) .0061(6)
C18 .0447(12) .0304(10) .0269(9) .0107(9) .0041(9) .0092(8)
O19 .0798(14) .0339(8) .0383(9) .0209(9) -.0008(9) .0152(7)
C20 .0473(13) .0321(11) .0296(10) .0096(10) -.0020(9) .0068(8)
O21 .0583(11) .0237(7) .0296(7) .0074(7) -.0068(7) .0032(6)
O22 .0521(10) .0479(10) .0424(9) .0199(8) .0148(8) .0235(8)
N23 .0455(11) .0349(9) .0276(8) .0107(8) .0083(8) .0055(7)
O24 .0562(12) .0710(14) .0447(10) .0197(11) -.0032(9) .0198(9)
O25 .0868(16) .0429(10) .0636(13) .0250(11) .0105(11) .0201(9)
O26 .0939(17) .0449(11) .0488(11) .0124(11) .0064(11) -.0144(9)

loop_
_atom_type_symbol
_atom_type_description
_atom_type_scat_dispersion_real
_atom_type_scat_dispersion_imag
_atom_type_scat_source
C C .0033 .0016 'International Tables Vol C Tables 4.2.6.8 and 6.1.1.4'
H H .0000 .0000 'International Tables Vol C Tables 4.2.6.8 and 6.1.1.4'
N N .0061 .0033 'International Tables Vol C Tables 4.2.6.8 and 6.1.1.4'
O O .0106 .0060 'International Tables Vol C Tables 4.2.6.8 and 6.1.1.4'
Cu Cu .3201 1.2651 'International Tables Vol C Tables 4.2.6.8 and 6.1.1.4'

loop_
_geom_angle_atom_site_label_1
_geom_angle_atom_site_label_2
_geom_angle_atom_site_label_3
_geom_angle
_geom_angle_publ_flag
O17 Cu1 N1 172.93(7) y
O17 Cu1 O21 83.09(6) y
N1 Cu1 O21 99.98(6) y
O17 Cu1 N12 93.32(7) y
N1 Cu1 N12 82.30(7) y
O21 Cu1 N12 167.20(7) y
O17 Cu1 O22 93.45(7) y
N1 Cu1 O22 92.64(7) y
O21 Cu1 O22 94.83(7) y
N12 Cu1 O22 97.65(7) y
O22 Cu1 O26 170.12(16) y
C2 N1 C14 118.26(18) ?
C2 N1 Cu1 129.10(15) ?
C14 N1 Cu1 112.62(13) ?
N1 C2 C3 122.2(2) ?
C4 C3 C2 119.6(2) ?
C3 C4 C5 120.3(2) ?
C14 C5 C4 115.71(19) ?
C14 C5 C6 119.96(18) ?
C4 C5 C6 124.31(19) ?
C7 C6 C5 120.14(18) ?
C7 C6 C15 122.63(19) ?
C5 C6 C15 117.2(2) ?
C6 C7 C8 120.12(18) ?
C6 C7 C16 122.71(19) ?
C8 C7 C16 117.2(2) ?
C13 C8 C9 115.97(18) ?
C13 C8 C7 119.77(18) ?
C9 C8 C7 124.26(18) ?
C10 C9 C8 120.01(18) ?
C9 C10 C11 119.52(19) ?
N12 C11 C10 121.75(19) ?
C11 N12 C13 119.01(17) ?
C11 N12 Cu1 128.38(14) ?
C13 N12 Cu1 112.61(13) ?
N12 C13 C8 123.73(18) ?
N12 C13 C14 116.42(16) ?
C8 C13 C14 119.84(17) ?
N1 C14 C5 123.86(18) ?
N1 C14 C13 116.00(17) ?
C5 C14 C13 120.14(17) ?
C18 O17 Cu1 116.71(14) ?
O19 C18 O17 124.2(2) ?
O19 C18 C20 118.24(19) ?
O17 C18 C20 117.59(19) ?
O21 C20 C18 109.29(17) ?
C20 O21 Cu1 112.77(12) ?
O25 N23 O26 120.8(2) ?
O25 N23 O24 118.5(2) ?
O26 N23 O24 120.7(2) ?

loop_
_geom_bond_atom_site_label_1
_geom_bond_atom_site_label_2
_geom_bond_site_symmetry_2
_geom_bond_distance
_geom_bond_publ_flag
Cu1 O17 . 1.9144(15) y
Cu1 N1 . 1.9913(17) y
Cu1 O21 . 1.9918(15) y
Cu1 N12 . 2.0044(16) y
Cu1 O22 . 2.2681(18) y
Cu1 O26 . 2.932(3) y
N1 C2 . 1.323(3) ?
N1 C14 . 1.365(2) ?
C2 C3 . 1.390(3) ?
C3 C4 . 1.367(3) ?
C4 C5 . 1.414(3) ?
C5 C14 . 1.394(3) ?
C5 C6 . 1.452(3) ?
C6 C7 . 1.372(3) ?
C6 C15 . 1.504(3) ?
C7 C8 . 1.453(3) ?
C7 C16 . 1.510(3) ?
C8 C13 . 1.403(3) ?
C8 C9 . 1.410(3) ?
C9 C10 . 1.373(3) ?
C10 C11 . 1.400(3) ?
C11 N12 . 1.322(2) ?
N12 C13 . 1.348(2) ?
C13 C14 . 1.431(3) ?
O17 C18 . 1.277(2) ?
C18 O19 . 1.227(3) ?
C18 C20 . 1.512(3) ?
C20 O21 . 1.430(3) ?
N23 O25 . 1.230(3) ?
N23 O26 . 1.231(3) ?
N23 O24 . 1.248(2) ?

loop_
_geom_hbond_atom_site_label_D
_geom_hbond_atom_site_label_H
_geom_hbond_atom_site_label_A
_geom_hbond_site_symmetry_A
_geom_hbond_distance_DH
_geom_hbond_distance_HA
_geom_hbond_distance_DA
_geom_hbond_angle_DHA
_geom_hbond_publ_flag
O21 H21 O24 2_666 .862 1.995 2.795(2) 154.05 y
O21 H21 O25 2_666 .862 2.274 3.030(2) 146.44 y
O21 H21 N23 2_666 .862 2.484 3.344(2) 175.91 y
O22 H22A O19 2_556 .880 1.997 2.747(3) 172.24 y
O22 H22B O24 1_455 .880 2.237 3.052(3) 153.97 y
O22 H22B O26 1_455 .880 2.329 3.103(3) 146.85 y
O22 H22B N23 1_455 .880 2.608 3.469(3) 166.26 y

loop_
_geom_torsion_atom_site_label_1
_geom_torsion_atom_site_label_2
_geom_torsion_atom_site_label_3
_geom_torsion_atom_site_label_4
_geom_torsion
O17 Cu1 N1 C2 -127.8(5)
O21 Cu1 N1 C2 -12.6(2)
N12 Cu1 N1 C2 -179.8(2)
O22 Cu1 N1 C2 82.8(2)
O17 Cu1 N1 C14 50.5(6)
O21 Cu1 N1 C14 165.70(14)
N12 Cu1 N1 C14 -1.55(14)
O22 Cu1 N1 C14 -98.92(15)
C14 N1 C2 C3 .3(4)
Cu1 N1 C2 C3 178.52(18)
N1 C2 C3 C4 -.5(4)
C2 C3 C4 C5 .5(4)
C3 C4 C5 C14 -.3(3)
C3 C4 C5 C6 -179.1(2)
C14 C5 C6 C7 1.6(3)
C4 C5 C6 C7 -179.7(2)
C14 C5 C6 C15 -177.4(2)
C4 C5 C6 C15 1.3(3)
C5 C6 C7 C8 -.7(3)
C15 C6 C7 C8 178.3(2)
C5 C6 C7 C16 178.6(2)
C15 C6 C7 C16 -2.5(4)
C6 C7 C8 C13 -1.0(3)
C16 C7 C8 C13 179.7(2)
C6 C7 C8 C9 179.6(2)
C16 C7 C8 C9 .3(3)
C13 C8 C9 C10 .4(3)
C7 C8 C9 C10 179.9(2)
C8 C9 C10 C11 -.7(3)
C9 C10 C11 N12 .3(3)
C10 C11 N12 C13 .3(3)
C10 C11 N12 Cu1 -179.65(16)
O17 Cu1 N12 C11 7.3(2)
N1 Cu1 N12 C11 -178.3(2)
O21 Cu1 N12 C11 80.5(3)
O22 Cu1 N12 C11 -86.63(19)
O17 Cu1 N12 C13 -172.69(15)
N1 Cu1 N12 C13 1.74(14)
O21 Cu1 N12 C13 -99.5(3)
O22 Cu1 N12 C13 93.38(14)
C11 N12 C13 C8 -.6(3)
Cu1 N12 C13 C8 179.42(16)
C11 N12 C13 C14 178.38(19)
Cu1 N12 C13 C14 -1.6(2)
C9 C8 C13 N12 .2(3)
C7 C8 C13 N12 -179.31(19)
C9 C8 C13 C14 -178.74(19)
C7 C8 C13 C14 1.8(3)
C2 N1 C14 C5 -.2(3)
Cu1 N1 C14 C5 -178.64(16)
C2 N1 C14 C13 179.60(19)
Cu1 N1 C14 C13 1.1(2)
C4 C5 C14 N1 .2(3)
C6 C5 C14 N1 178.97(19)
C4 C5 C14 C13 -179.61(19)
C6 C5 C14 C13 -.8(3)
N12 C13 C14 N1 .3(3)
C8 C13 C14 N1 179.34(18)
N12 C13 C14 C5 -179.87(18)
C8 C13 C14 C5 -.9(3)
N1 Cu1 O17 C18 118.1(5)
O21 Cu1 O17 C18 1.88(18)
N12 Cu1 O17 C18 169.55(18)
O22 Cu1 O17 C18 -92.58(19)
Cu1 O17 C18 O19 174.0(2)
Cu1 O17 C18 C20 -6.3(3)
O19 C18 C20 O21 -171.9(2)
O17 C18 C20 O21 8.4(3)
C18 C20 O21 Cu1 -6.4(3)
O17 Cu1 O21 C20 3.01(17)
N1 Cu1 O21 C20 -170.56(16)
N12 Cu1 O21 C20 -71.3(3)
O22 Cu1 O21 C20 95.90(17)
